data_7122244
loop_
_publ_author_name
'Baglai, Iaroslav'
'Leeman, Michel'
'Wurst, Klaus'
'Kaptein, Bernard'
'Kellogg, Richard M.'
'Noorduin, Willem L.'

_publ_section_title
;
 The Strecker reaction coupled to Viedma ripening: a simple route to
 highly hindered enantiomerically pure amino acids.
;
_journal_issue 77
_journal_name_full 'Chemical communications (Cambridge, England)'
_journal_page_first 10832
_journal_page_last 10834
_journal_paper_doi 10.1039/c8cc06658b
_journal_volume 54
_journal_year 2018
_chemical_absolute_configuration unk
_chemical_formula_sum 'C19 H21 F N2'
_chemical_formula_weight 296.38
_space_group_crystal_system orthorhombic
_space_group_IT_number 19
_space_group_name_Hall 'P 2ac 2ab'
_space_group_name_H-M_alt 'P 21 21 21'
_symmetry_space_group_name_Hall 'P 2ac 2ab'
_symmetry_space_group_name_H-M 'P 21 21 21'
_atom_sites_solution_hydrogens geom
_audit_creation_method SHELXL-2014/7
_audit_update_record
;
2018-05-24 deposited with the CCDC.
2018-08-24 downloaded from the CCDC.
;
_cell_angle_alpha 90
_cell_angle_beta 90
_cell_angle_gamma 90
_cell_formula_units_Z 4
_cell_length_a 6.4325(3)
_cell_length_b 15.1525(7)
_cell_length_c 15.7404(7)
_cell_measurement_reflns_used 9913
_cell_measurement_temperature 173(2)
_cell_measurement_theta_max 25.3
_cell_measurement_theta_min 2.6
_cell_volume 1534.19(12)
_computing_cell_refinement 'Bruker SAINT-V 8.34A'
_computing_data_collection 'Bruker Apex III'
_computing_data_reduction 'Bruker SAINT-V 8.34A'
_computing_structure_refinement 'SHELXL-2014/7 (Sheldrick, 2014)'
_computing_structure_solution 'SHELXTL-XT-2014/4 (Bruker AXS, 2014)'
_diffrn_ambient_temperature 173(2)
_diffrn_detector_area_resol_mean 10.4
_diffrn_measured_fraction_theta_full 0.999
_diffrn_measured_fraction_theta_max 0.999
_diffrn_measurement_device_type 'Bruker D8 QUEST PHOTON 100'
_diffrn_measurement_method '\f and \w scans'
_diffrn_radiation_monochromator 'multi layered optics'
_diffrn_radiation_type MoK\a
_diffrn_radiation_wavelength 0.71073
_diffrn_reflns_av_R_equivalents 0.0312
_diffrn_reflns_av_unetI/netI 0.0182
_diffrn_reflns_Laue_measured_fraction_full 0.999
_diffrn_reflns_Laue_measured_fraction_max 0.999
_diffrn_reflns_limit_h_max 7
_diffrn_reflns_limit_h_min -7
_diffrn_reflns_limit_k_max 18
_diffrn_reflns_limit_k_min -18
_diffrn_reflns_limit_l_max 18
_diffrn_reflns_limit_l_min -18
_diffrn_reflns_number 20442
_diffrn_reflns_point_group_measured_fraction_full 0.999
_diffrn_reflns_point_group_measured_fraction_max 0.999
_diffrn_reflns_theta_full 24.997
_diffrn_reflns_theta_max 24.997
_diffrn_reflns_theta_min 2.588
_diffrn_source 'Incoatec Microfocus'
_exptl_absorpt_coefficient_mu 0.084
_exptl_absorpt_correction_T_max 0.977
_exptl_absorpt_correction_T_min 0.967
_exptl_absorpt_correction_type multi-scan
_exptl_absorpt_process_details 'Bruker SADABS-2014/5)'
_exptl_crystal_colour colourless
_exptl_crystal_density_diffrn 1.283
_exptl_crystal_description prism
_exptl_crystal_F_000 632
_exptl_crystal_size_max 0.180
_exptl_crystal_size_mid 0.100
_exptl_crystal_size_min 0.100
_refine_diff_density_max 0.179
_refine_diff_density_min -0.153
_refine_diff_density_rms 0.032
_refine_ls_abs_structure_details
;
 Flack x determined using 1020 quotients [(I+)-(I-)]/[(I+)+(I-)]
 (Parsons, Flack and Wagner, Acta Cryst. B69 (2013) 249-259).
;
_refine_ls_abs_structure_Flack 0.3(3)
_refine_ls_extinction_coef 0.025(2)
_refine_ls_extinction_expression Fc^*^=kFc[1+0.001xFc^2^\l^3^/sin(2\q)]^-1/4^
_refine_ls_extinction_method 'SHELXL-2014/7 (Sheldrick 2014'
_refine_ls_goodness_of_fit_ref 1.110
_refine_ls_hydrogen_treatment constr
_refine_ls_matrix_type full
_refine_ls_number_parameters 200
_refine_ls_number_reflns 2711
_refine_ls_number_restraints 0
_refine_ls_restrained_S_all 1.110
_refine_ls_R_factor_all 0.0327
_refine_ls_R_factor_gt 0.0293
_refine_ls_shift/su_max 0.000
_refine_ls_shift/su_mean 0.000
_refine_ls_structure_factor_coef Fsqd
_refine_ls_weighting_details 'w=1/[\s^2^(Fo^2^)+(0.0324P)^2^+0.2403P] where P=(Fo^2^+2Fc^2^)/3'
_refine_ls_weighting_scheme calc
_refine_ls_wR_factor_gt 0.0683
_refine_ls_wR_factor_ref 0.0699
_reflns_Friedel_coverage 0.710
_reflns_Friedel_fraction_full 1.000
_reflns_Friedel_fraction_max 1.000
_reflns_number_gt 2544
_reflns_number_total 2711
_reflns_threshold_expression 'I > 2\s(I)'
_cod_data_source_file c8cc06658b2.cif
_cod_data_source_block 8a
_cod_depositor_comments 'Adding full bibliography for 7122242--7122244.cif.'
_cod_database_code 7122244
_shelx_shelxl_version_number 2014/7
_shelx_space_group_comment
;
The symmetry employed for this shelxl refinement is uniquely defined
by the following loop, which should always be used as a source of
symmetry information in preference to the above space-group names.
They are only intended as comments.
;
_shelx_estimated_absorpt_t_min 0.985
_shelx_estimated_absorpt_t_max 0.992

loop_
_space_group_symop_operation_xyz
'x, y, z'
'-x+1/2, -y, z+1/2'
'-x, y+1/2, -z+1/2'
'x+1/2, -y+1/2, -z'

loop_
_atom_site_label
_atom_site_type_symbol
_atom_site_fract_x
_atom_site_fract_y
_atom_site_fract_z
_atom_site_U_iso_or_equiv
_atom_site_adp_type
_atom_site_occupancy
_atom_site_site_symmetry_order
_atom_site_calc_flag
_atom_site_refinement_flags_posn
_atom_site_refinement_flags_adp
F1 F 0.4265(2) 0.80369(9) 0.96700(7) 0.0461(4) Uani 1 1 d . .
N1 N 0.6900(3) 0.58410(10) 0.63944(10) 0.0263(4) Uani 1 1 d . .
C1 C 0.6899(3) 0.52019(13) 0.56956(12) 0.0269(4) Uani 1 1 d . .
H1 H 0.5719 0.4781 0.5779 0.032 Uiso 1 1 calc R U
C2 C 0.8883(4) 0.47076(15) 0.57561(13) 0.0368(5) Uani 1 1 d . .
C3 C 0.5292(3) 0.58409(12) 0.68648(12) 0.0242(4) Uani 1 1 d . .
H3 H 0.4200 0.5440 0.6737 0.029 Uiso 1 1 calc R U
C4 C 0.5048(3) 0.64313(12) 0.75960(11) 0.0229(4) Uani 1 1 d . .
C5 C 0.3201(3) 0.64230(13) 0.80523(13) 0.0288(4) Uani 1 1 d . .
H5 H 0.2109 0.6040 0.7880 0.035 Uiso 1 1 calc R U
C6 C 0.2921(3) 0.69609(14) 0.87520(13) 0.0338(5) Uani 1 1 d . .
H6 H 0.1657 0.6954 0.9064 0.041 Uiso 1 1 calc R U
C7 C 0.4525(3) 0.75040(13) 0.89809(12) 0.0304(5) Uani 1 1 d . .
C8 C 0.6382(3) 0.75426(14) 0.85518(12) 0.0309(5) Uani 1 1 d . .
H8 H 0.7457 0.7931 0.8730 0.037 Uiso 1 1 calc R U
C9 C 0.6640(3) 0.69989(13) 0.78517(12) 0.0282(5) Uani 1 1 d . .
H9 H 0.7909 0.7012 0.7543 0.034 Uiso 1 1 calc R U
C10 C 0.6675(3) 0.56471(12) 0.48114(11) 0.0210(4) Uani 1 1 d . .
C11 C 0.8543(3) 0.62339(12) 0.45924(11) 0.0226(4) Uani 1 1 d . .
H11A H 0.8696 0.6701 0.5027 0.027 Uiso 1 1 calc R U
H11B H 0.9829 0.5875 0.4590 0.027 Uiso 1 1 calc R U
C12 C 0.8227(3) 0.66558(12) 0.37162(12) 0.0233(4) Uani 1 1 d . .
H12 H 0.9450 0.7037 0.3577 0.028 Uiso 1 1 calc R U
C13 C 0.8011(3) 0.59330(13) 0.30424(12) 0.0264(4) Uani 1 1 d . .
H13A H 0.9291 0.5570 0.3028 0.032 Uiso 1 1 calc R U
H13B H 0.7820 0.6204 0.2476 0.032 Uiso 1 1 calc R U
C14 C 0.6135(3) 0.53476(13) 0.32543(12) 0.0249(4) Uani 1 1 d . .
H14 H 0.5994 0.4875 0.2815 0.030 Uiso 1 1 calc R U
C15 C 0.6453(3) 0.49259(12) 0.41289(11) 0.0245(4) Uani 1 1 d . .
H15A H 0.7719 0.4554 0.4121 0.029 Uiso 1 1 calc R U
H15B H 0.5251 0.4543 0.4266 0.029 Uiso 1 1 calc R U
C16 C 0.4698(3) 0.62169(12) 0.48140(12) 0.0220(4) Uani 1 1 d . .
H16A H 0.3481 0.5846 0.4958 0.026 Uiso 1 1 calc R U
H16B H 0.4824 0.6684 0.5250 0.026 Uiso 1 1 calc R U
C17 C 0.4377(3) 0.66385(13) 0.39394(12) 0.0239(4) Uani 1 1 d . .
H17 H 0.3089 0.7008 0.3947 0.029 Uiso 1 1 calc R U
C18 C 0.6253(3) 0.72202(12) 0.37259(12) 0.0257(4) Uani 1 1 d . .
H18A H 0.6050 0.7499 0.3163 0.031 Uiso 1 1 calc R U
H18B H 0.6390 0.7694 0.4155 0.031 Uiso 1 1 calc R U
C19 C 0.4160(3) 0.59139(13) 0.32678(12) 0.0270(4) Uani 1 1 d . .
H19A H 0.3938 0.6184 0.2702 0.032 Uiso 1 1 calc R U
H19B H 0.2942 0.5539 0.3401 0.032 Uiso 1 1 calc R U
N2 N 1.0431(4) 0.43417(16) 0.58100(14) 0.0588(6) Uani 1 1 d . .

loop_
_atom_site_aniso_label
_atom_site_aniso_U_11
_atom_site_aniso_U_22
_atom_site_aniso_U_33
_atom_site_aniso_U_23
_atom_site_aniso_U_13
_atom_site_aniso_U_12
F1 0.0630(9) 0.0426(7) 0.0327(7) -0.0130(6) 0.0017(6) 0.0011(7)
N1 0.0301(9) 0.0283(9) 0.0206(8) 0.0013(7) -0.0020(7) 0.0015(7)
C1 0.0306(10) 0.0264(10) 0.0238(10) 0.0000(8) -0.0016(9) 0.0035(9)
C2 0.0485(14) 0.0358(12) 0.0260(11) 0.0049(9) -0.0023(10) 0.0120(12)
C3 0.0263(10) 0.0223(10) 0.0241(10) 0.0032(8) -0.0046(8) -0.0012(8)
C4 0.0290(10) 0.0211(9) 0.0187(9) 0.0056(8) -0.0019(8) -0.0004(8)
C5 0.0303(10) 0.0264(10) 0.0297(10) 0.0018(9) 0.0012(9) -0.0061(9)
C6 0.0353(11) 0.0350(11) 0.0311(11) 0.0009(10) 0.0085(10) -0.0011(10)
C7 0.0454(12) 0.0243(10) 0.0217(10) -0.0020(8) -0.0006(9) 0.0028(10)
C8 0.0347(11) 0.0296(10) 0.0285(10) 0.0012(9) -0.0060(9) -0.0065(9)
C9 0.0292(11) 0.0310(10) 0.0245(10) 0.0039(8) 0.0003(8) -0.0039(9)
C10 0.0200(9) 0.0224(9) 0.0206(9) -0.0001(7) -0.0008(8) 0.0014(8)
C11 0.0179(9) 0.0240(9) 0.0259(10) -0.0041(8) -0.0033(8) 0.0003(7)
C12 0.0180(9) 0.0257(10) 0.0262(10) 0.0007(8) 0.0025(8) -0.0028(8)
C13 0.0218(10) 0.0346(11) 0.0228(9) -0.0016(9) 0.0020(8) 0.0012(9)
C14 0.0229(10) 0.0292(10) 0.0225(9) -0.0072(8) -0.0003(8) -0.0004(9)
C15 0.0223(9) 0.0233(10) 0.0278(10) -0.0037(8) 0.0006(8) -0.0008(8)
C16 0.0168(8) 0.0251(10) 0.0240(9) -0.0021(8) 0.0027(8) 0.0007(8)
C17 0.0169(9) 0.0293(10) 0.0254(10) -0.0017(8) -0.0019(8) 0.0051(8)
C18 0.0257(9) 0.0251(10) 0.0262(10) 0.0017(8) -0.0020(9) 0.0013(8)
C19 0.0199(10) 0.0361(11) 0.0250(10) -0.0004(8) -0.0041(8) -0.0014(9)
N2 0.0625(14) 0.0659(15) 0.0479(12) 0.0083(11) -0.0058(11) 0.0337(13)

loop_
_atom_type_symbol
_atom_type_description
_atom_type_scat_dispersion_real
_atom_type_scat_dispersion_imag
_atom_type_scat_source
C C 0.0033 0.0016 'International Tables Vol C Tables 4.2.6.8 and 6.1.1.4'
H H 0.0000 0.0000 'International Tables Vol C Tables 4.2.6.8 and 6.1.1.4'
N N 0.0061 0.0033 'International Tables Vol C Tables 4.2.6.8 and 6.1.1.4'
F F 0.0171 0.0103 'International Tables Vol C Tables 4.2.6.8 and 6.1.1.4'

loop_
_geom_angle_atom_site_label_1
_geom_angle_atom_site_label_2
_geom_angle_atom_site_label_3
_geom_angle
C3 N1 C1 115.89(17)
N1 C1 C2 106.58(16)
N1 C1 C10 112.67(15)
C2 C1 C10 110.92(16)
N1 C1 H1 108.9
C2 C1 H1 108.9
C10 C1 H1 108.9
N2 C2 C1 178.6(3)
N1 C3 C4 122.95(17)
N1 C3 H3 118.5
C4 C3 H3 118.5
C5 C4 C9 118.95(17)
C5 C4 C3 119.48(17)
C9 C4 C3 121.57(17)
C6 C5 C4 121.20(19)
C6 C5 H5 119.4
C4 C5 H5 119.4
C7 C6 C5 117.82(19)
C7 C6 H6 121.1
C5 C6 H6 121.1
F1 C7 C6 118.26(18)
F1 C7 C8 118.24(18)
C6 C7 C8 123.50(18)
C7 C8 C9 118.03(18)
C7 C8 H8 121.0
C9 C8 H8 121.0
C8 C9 C4 120.49(19)
C8 C9 H9 119.8
C4 C9 H9 119.8
C11 C10 C16 108.85(14)
C11 C10 C15 109.10(14)
C16 C10 C15 108.91(15)
C11 C10 C1 112.34(15)
C16 C10 C1 108.58(15)
C15 C10 C1 109.00(14)
C12 C11 C10 109.87(14)
C12 C11 H11A 109.7
C10 C11 H11A 109.7
C12 C11 H11B 109.7
C10 C11 H11B 109.7
H11A C11 H11B 108.2
C13 C12 C18 109.35(15)
C13 C12 C11 109.68(15)
C18 C12 C11 109.50(15)
C13 C12 H12 109.4
C18 C12 H12 109.4
C11 C12 H12 109.4
C12 C13 C14 109.53(15)
C12 C13 H13A 109.8
C14 C13 H13A 109.8
C12 C13 H13B 109.8
C14 C13 H13B 109.8
H13A C13 H13B 108.2
C15 C14 C19 109.36(16)
C15 C14 C13 109.37(16)
C19 C14 C13 109.35(15)
C15 C14 H14 109.6
C19 C14 H14 109.6
C13 C14 H14 109.6
C14 C15 C10 110.09(15)
C14 C15 H15A 109.6
C10 C15 H15A 109.6
C14 C15 H15B 109.6
C10 C15 H15B 109.6
H15A C15 H15B 108.2
C17 C16 C10 110.08(15)
C17 C16 H16A 109.6
C10 C16 H16A 109.6
C17 C16 H16B 109.6
C10 C16 H16B 109.6
H16A C16 H16B 108.2
C19 C17 C18 109.47(16)
C19 C17 C16 109.51(15)
C18 C17 C16 109.35(15)
C19 C17 H17 109.5
C18 C17 H17 109.5
C16 C17 H17 109.5
C12 C18 C17 109.51(14)
C12 C18 H18A 109.8
C17 C18 H18A 109.8
C12 C18 H18B 109.8
C17 C18 H18B 109.8
H18A C18 H18B 108.2
C17 C19 C14 109.60(15)
C17 C19 H19A 109.8
C14 C19 H19A 109.8
C17 C19 H19B 109.8
C14 C19 H19B 109.8
H19A C19 H19B 108.2

loop_
_geom_bond_atom_site_label_1
_geom_bond_atom_site_label_2
_geom_bond_distance
F1 C7 1.363(2)
N1 C3 1.272(2)
N1 C1 1.465(2)
C1 C2 1.482(3)
C1 C10 1.553(2)
C1 H1 1.0000
C2 N2 1.143(3)
C3 C4 1.466(3)
C3 H3 0.9500
C4 C5 1.389(3)
C4 C9 1.397(3)
C5 C6 1.382(3)
C5 H5 0.9500
C6 C7 1.368(3)
C6 H6 0.9500
C7 C8 1.373(3)
C8 C9 1.386(3)
C8 H8 0.9500
C9 H9 0.9500
C10 C11 1.534(2)
C10 C16 1.537(3)
C10 C15 1.539(2)
C11 C12 1.534(3)
C11 H11A 0.9900
C11 H11B 0.9900
C12 C13 1.531(3)
C12 C18 1.531(3)
C12 H12 1.0000
C13 C14 1.534(3)
C13 H13A 0.9900
C13 H13B 0.9900
C14 C15 1.531(3)
C14 C19 1.533(3)
C14 H14 1.0000
C15 H15A 0.9900
C15 H15B 0.9900
C16 C17 1.532(3)
C16 H16A 0.9900
C16 H16B 0.9900
C17 C19 1.531(3)
C17 C18 1.531(3)
C17 H17 1.0000
C18 H18A 0.9900
C18 H18B 0.9900
C19 H19A 0.9900
C19 H19B 0.9900

loop_
_geom_torsion_atom_site_label_1
_geom_torsion_atom_site_label_2
_geom_torsion_atom_site_label_3
_geom_torsion_atom_site_label_4
_geom_torsion
C3 N1 C1 C2 -128.58(18)
C3 N1 C1 C10 109.54(18)
C1 N1 C3 C4 179.38(16)
N1 C3 C4 C5 176.69(18)
N1 C3 C4 C9 -3.9(3)
C9 C4 C5 C6 -0.3(3)
C3 C4 C5 C6 179.13(18)
C4 C5 C6 C7 0.1(3)
C5 C6 C7 F1 -179.99(17)
C5 C6 C7 C8 0.2(3)
F1 C7 C8 C9 179.95(17)
C6 C7 C8 C9 -0.2(3)
C7 C8 C9 C4 0.0(3)
C5 C4 C9 C8 0.2(3)
C3 C4 C9 C8 -179.16(17)
N1 C1 C10 C11 65.0(2)
C2 C1 C10 C11 -54.4(2)
N1 C1 C10 C16 -55.5(2)
C2 C1 C10 C16 -174.86(16)
N1 C1 C10 C15 -173.99(16)
C2 C1 C10 C15 66.6(2)
C16 C10 C11 C12 -59.54(18)
C15 C10 C11 C12 59.19(18)
C1 C10 C11 C12 -179.82(14)
C10 C11 C12 C13 -59.88(19)
C10 C11 C12 C18 60.11(18)
C18 C12 C13 C14 -60.2(2)
C11 C12 C13 C14 59.9(2)
C12 C13 C14 C15 -59.8(2)
C12 C13 C14 C19 59.9(2)
C19 C14 C15 C10 -59.91(19)
C13 C14 C15 C10 59.8(2)
C11 C10 C15 C14 -59.40(19)
C16 C10 C15 C14 59.29(19)
C1 C10 C15 C14 177.60(16)
C11 C10 C16 C17 59.65(19)
C15 C10 C16 C17 -59.19(18)
C1 C10 C16 C17 -177.77(15)
C10 C16 C17 C19 59.90(19)
C10 C16 C17 C18 -60.04(18)
C13 C12 C18 C17 60.2(2)
C11 C12 C18 C17 -59.99(19)
C19 C17 C18 C12 -60.09(19)
C16 C17 C18 C12 59.87(19)
C18 C17 C19 C14 59.90(19)
C16 C17 C19 C14 -60.0(2)
C15 C14 C19 C17 60.0(2)
C13 C14 C19 C17 -59.8(2)
